data_1010521
loop_
_publ_author_name
'Zachariasen, W H'

_publ_section_title
;
The Crystal Structure of Potassium Metaborate K~3~ (B~3~ O~6~)
;
_journal_coden_ASTM JCPSA6
_journal_name_full 'Journal of Chemical Physics'
_journal_page_first 919
_journal_page_last 922
_journal_paper_doi 10.1063/1.1749962
_journal_volume 5
_journal_year 1937
_chemical_formula_structural 'K3 (B3 O6)'
_chemical_formula_sum 'B3 K3 O6'
_chemical_name_systematic 'Potassium borate *'
_space_group_IT_number 167
_symmetry_cell_setting trigonal
_symmetry_space_group_name_Hall '-P 3* 2n'
_symmetry_space_group_name_H-M 'R -3 c :R'
_cell_angle_alpha 110.6
_cell_angle_beta 110.6
_cell_angle_gamma 110.6
_cell_formula_units_Z 2
_cell_length_a 7.76
_cell_length_b 7.76
_cell_length_c 7.76
_cell_volume 343.9
_exptl_crystal_density_meas 2.35(0)
_cod_original_sg_symbol_H-M 'R -3 c R'
_cod_database_code 1010521

loop_
_symmetry_equiv_pos_as_xyz
x,y,z
y,z,x
z,x,y
-x,-y,-z
-y,-z,-x
-z,-x,-y
1/2+y,1/2+x,1/2+z
1/2+z,1/2+y,1/2+x
1/2+x,1/2+z,1/2+y
1/2-y,1/2-x,1/2-z
1/2-z,1/2-y,1/2-x
1/2-x,1/2-z,1/2-y

loop_
_atom_site_label
_atom_site_type_symbol
_atom_site_symmetry_multiplicity
_atom_site_Wyckoff_symbol
_atom_site_fract_x
_atom_site_fract_y
_atom_site_fract_z
_atom_site_occupancy
_atom_site_attached_hydrogens
_atom_site_calc_flag
K1 K1+ 6 e 0.689(3) -0.189(3) 0.25 1. 0 d
B1 B3+ 6 e 0.361(6) 0.139(6) 0.25 1. 0 d
O1 O2- 6 e 0.465(6) 0.035(6) 0.25 1. 0 d
O2 O2- 6 e 0.146(6) 0.354(6) 0.25 1. 0 d

loop_
_atom_type_symbol
_atom_type_oxidation_number
K1+ 1.000
B3+ 3.000
O2- -2.000
